data_7153993
loop_
_publ_author_name
'Putapatri, Siddamal Reddy'
'Kanwal, Abhinav'
'Sridhar, Balasubramanian'
'Banerjee, Sanjay K.'
'Kantevari, Srinivas'

_publ_section_title
;
 Synthesis of l-rhamnose derived chiral bicyclic triazoles as novel
 sodium-glucose transporter (SGLT) inhibitors.
;
_journal_issue 42
_journal_name_full 'Organic &amp; biomolecular chemistry'
_journal_page_first 8415
_journal_page_last 8421
_journal_paper_doi 10.1039/c4ob01319k
_journal_volume 12
_journal_year 2014
_chemical_absolute_configuration rm
_chemical_formula_moiety 'C14 H17 N3 O3'
_chemical_formula_sum 'C14 H17 N3 O3'
_chemical_formula_weight 275.31
_chemical_name_systematic
; 
(4S,5R,6S,7R)-7-methyl-3-p-tolyl-4,5,6,7-tetrahydro-[1,2,3]triazolo[1,5-a]
pyridine-4,5,6-triol
;
_space_group_IT_number 19
_symmetry_cell_setting orthorhombic
_symmetry_space_group_name_Hall 'P 2ac 2ab'
_symmetry_space_group_name_H-M 'P 21 21 21'
_atom_sites_solution_hydrogens geom
_atom_sites_solution_primary direct
_atom_sites_solution_secondary difmap
_audit_creation_method SHELXL-97
_cell_angle_alpha 90.00
_cell_angle_beta 90.00
_cell_angle_gamma 90.00
_cell_formula_units_Z 4
_cell_length_a 7.5550(5)
_cell_length_b 11.9870(8)
_cell_length_c 15.0918(11)
_cell_measurement_reflns_used 7473
_cell_measurement_temperature 294(2)
_cell_measurement_theta_max 27.71
_cell_measurement_theta_min 2.17
_cell_volume 1366.74(16)
_computing_cell_refinement 'SAINT (Bruker, 2001)'
_computing_data_collection 'SMART (Bruker, 2001)'
_computing_data_reduction SAINT
_computing_molecular_graphics 'SHELXTL/PC (Sheldrick, 1990)'
_computing_publication_material SHELXL97
_computing_structure_refinement 'SHELXL-97 (Sheldrick, 2008)'
_computing_structure_solution 'SHELXS-97 (Sheldrick, 2008)'
_diffrn_ambient_temperature 294(2)
_diffrn_measured_fraction_theta_full 1.000
_diffrn_measured_fraction_theta_max 1.000
_diffrn_measurement_device 'Bruker SMART APEX CCD area-detector'
_diffrn_measurement_device_type 'CCD Area Detector'
_diffrn_measurement_method '\w scan'
_diffrn_radiation_monochromator graphite
_diffrn_radiation_source 'fine-focus sealed tube'
_diffrn_radiation_type MoK\a
_diffrn_radiation_wavelength 0.71073
_diffrn_reflns_av_R_equivalents 0.0220
_diffrn_reflns_av_sigmaI/netI 0.0133
_diffrn_reflns_limit_h_max 8
_diffrn_reflns_limit_h_min -8
_diffrn_reflns_limit_k_max 14
_diffrn_reflns_limit_k_min -14
_diffrn_reflns_limit_l_max 17
_diffrn_reflns_limit_l_min -17
_diffrn_reflns_number 13098
_diffrn_reflns_theta_full 24.99
_diffrn_reflns_theta_max 24.99
_diffrn_reflns_theta_min 2.17
_diffrn_standards_number 0
_exptl_absorpt_coefficient_mu 0.096
_exptl_absorpt_correction_type none
_exptl_crystal_colour colorless
_exptl_crystal_density_diffrn 1.338
_exptl_crystal_density_method 'not measured'
_exptl_crystal_description needle
_exptl_crystal_F_000 584
_exptl_crystal_size_max 0.18
_exptl_crystal_size_mid 0.09
_exptl_crystal_size_min 0.07
_refine_diff_density_max 0.122
_refine_diff_density_min -0.151
_refine_diff_density_rms 0.035
_refine_ls_extinction_method none
_refine_ls_goodness_of_fit_ref 1.083
_refine_ls_hydrogen_treatment mixed
_refine_ls_matrix_type full
_refine_ls_number_parameters 195
_refine_ls_number_reflns 1402
_refine_ls_number_restraints 0
_refine_ls_restrained_S_all 1.083
_refine_ls_R_factor_all 0.0291
_refine_ls_R_factor_gt 0.0282
_refine_ls_shift/su_max 0.000
_refine_ls_shift/su_mean 0.000
_refine_ls_structure_factor_coef Fsqd
_refine_ls_weighting_details 'calc w=1/[\s^2^(Fo^2^)+(0.0419P)^2^+0.1748P] where P=(Fo^2^+2Fc^2^)/3'
_refine_ls_weighting_scheme calc
_refine_ls_wR_factor_gt 0.0717
_refine_ls_wR_factor_ref 0.0725
_reflns_number_gt 1355
_reflns_number_total 1402
_reflns_threshold_expression I>2\s(I)
_cod_data_source_file c4ob01319k2.cif
_cod_data_source_block as43m
_cod_depositor_comments 'Adding full bibliography for 7153992--7153993.cif.'
_cod_database_code 7153993

loop_
_symmetry_equiv_pos_as_xyz
'x, y, z'
'-x+1/2, -y, z+1/2'
'-x, y+1/2, -z+1/2'
'x+1/2, -y+1/2, -z'

loop_
_atom_site_label
_atom_site_type_symbol
_atom_site_fract_x
_atom_site_fract_y
_atom_site_fract_z
_atom_site_U_iso_or_equiv
_atom_site_adp_type
_atom_site_occupancy
_atom_site_symmetry_multiplicity
_atom_site_calc_flag
_atom_site_refinement_flags
C1 C 0.7569(2) 0.54530(15) 0.36552(11) 0.0359(4) Uani 1 1 d .
C2 C 0.9264(2) 0.49935(15) 0.32752(11) 0.0376(4) Uani 1 1 d .
H2 H 0.9104 0.4911 0.2634 0.045 Uiso 1 1 calc R
C3 C 1.0795(2) 0.58018(17) 0.34288(12) 0.0418(4) Uani 1 1 d .
H3 H 1.1810 0.5575 0.3067 0.050 Uiso 1 1 calc R
C4 C 1.0244(3) 0.69796(16) 0.31754(12) 0.0438(4) Uani 1 1 d .
H4 H 1.1277 0.7471 0.3215 0.053 Uiso 1 1 calc R
C5 C 0.8794(2) 0.74206(15) 0.37908(13) 0.0421(4) Uani 1 1 d .
H5 H 0.9306 0.7507 0.4384 0.051 Uiso 1 1 calc R
C6 C 0.5945(2) 0.49996(15) 0.38823(11) 0.0386(4) Uani 1 1 d .
C7 C 0.5293(2) 0.38389(15) 0.38640(12) 0.0395(4) Uani 1 1 d .
C8 C 0.4136(2) 0.34710(17) 0.45212(13) 0.0451(4) Uani 1 1 d .
H8 H 0.3763 0.3964 0.4959 0.054 Uiso 1 1 calc R
C9 C 0.3537(3) 0.23804(18) 0.45290(14) 0.0493(5) Uani 1 1 d .
H9 H 0.2759 0.2153 0.4971 0.059 Uiso 1 1 calc R
C10 C 0.4073(3) 0.16179(17) 0.38907(13) 0.0480(5) Uani 1 1 d .
C11 C 0.5212(3) 0.19945(18) 0.32378(14) 0.0533(5) Uani 1 1 d .
H11 H 0.5587 0.1501 0.2801 0.064 Uiso 1 1 calc R
C12 C 0.5807(3) 0.30854(18) 0.32191(13) 0.0487(5) Uani 1 1 d .
H12 H 0.6561 0.3315 0.2768 0.058 Uiso 1 1 calc R
C13 C 0.8032(3) 0.85326(17) 0.35160(16) 0.0575(5) Uani 1 1 d .
H13A H 0.7073 0.8726 0.3904 0.086 Uiso 1 1 calc R
H13B H 0.7604 0.8484 0.2918 0.086 Uiso 1 1 calc R
H13C H 0.8935 0.9095 0.3551 0.086 Uiso 1 1 calc R
C14 C 0.3426(3) 0.04253(19) 0.39103(17) 0.0650(6) Uani 1 1 d .
H14A H 0.2157 0.0417 0.3947 0.097 Uiso 1 1 calc R
H14B H 0.3914 0.0051 0.4417 0.097 Uiso 1 1 calc R
H14C H 0.3795 0.0050 0.3380 0.097 Uiso 1 1 calc R
N1 N 0.73970(18) 0.65535(13) 0.38404(10) 0.0393(3) Uani 1 1 d .
N2 N 0.5795(2) 0.67904(14) 0.41716(11) 0.0468(4) Uani 1 1 d .
N3 N 0.4920(2) 0.58437(14) 0.41978(11) 0.0459(4) Uani 1 1 d .
O1 O 0.96812(18) 0.39272(11) 0.36294(10) 0.0457(3) Uani 1 1 d .
H1O H 1.023(4) 0.407(2) 0.4092(17) 0.073(9) Uiso 1 1 d .
O2 O 1.12550(18) 0.57327(14) 0.43369(9) 0.0477(4) Uani 1 1 d .
H2O H 1.228(4) 0.579(2) 0.4374(17) 0.070(8) Uiso 1 1 d .
O3 O 0.9697(2) 0.69132(13) 0.22790(9) 0.0546(4) Uani 1 1 d .
H3O H 0.975(4) 0.751(2) 0.2033(16) 0.064(8) Uiso 1 1 d .

loop_
_atom_site_aniso_label
_atom_site_aniso_U_11
_atom_site_aniso_U_22
_atom_site_aniso_U_33
_atom_site_aniso_U_23
_atom_site_aniso_U_13
_atom_site_aniso_U_12
C1 0.0255(8) 0.0455(9) 0.0368(9) -0.0012(8) -0.0006(7) -0.0003(8)
C2 0.0281(8) 0.0462(10) 0.0383(9) -0.0011(7) 0.0030(7) 0.0011(8)
C3 0.0247(8) 0.0590(12) 0.0416(9) -0.0039(8) 0.0059(8) -0.0020(9)
C4 0.0351(10) 0.0516(10) 0.0449(9) -0.0017(8) 0.0038(8) -0.0097(9)
C5 0.0336(9) 0.0456(9) 0.0472(10) -0.0053(8) -0.0007(8) -0.0065(8)
C6 0.0255(8) 0.0516(10) 0.0387(9) 0.0001(8) -0.0008(7) -0.0010(8)
C7 0.0240(8) 0.0524(10) 0.0420(9) 0.0046(8) -0.0033(7) -0.0013(8)
C8 0.0318(9) 0.0556(11) 0.0479(10) 0.0038(8) 0.0045(9) 0.0030(9)
C9 0.0348(10) 0.0621(12) 0.0510(10) 0.0146(10) 0.0028(8) -0.0042(10)
C10 0.0371(10) 0.0545(11) 0.0523(10) 0.0088(9) -0.0106(9) -0.0055(9)
C11 0.0479(11) 0.0590(12) 0.0532(11) -0.0076(10) 0.0007(10) -0.0047(11)
C12 0.0390(10) 0.0614(12) 0.0457(10) -0.0010(9) 0.0070(9) -0.0091(10)
C13 0.0523(12) 0.0499(11) 0.0704(13) -0.0019(10) 0.0052(11) -0.0018(10)
C14 0.0641(14) 0.0624(13) 0.0685(14) 0.0090(12) -0.0117(13) -0.0118(12)
N1 0.0266(7) 0.0474(8) 0.0438(8) -0.0042(7) 0.0031(6) 0.0000(6)
N2 0.0286(8) 0.0539(9) 0.0580(9) -0.0071(8) 0.0064(7) 0.0018(7)
N3 0.0277(8) 0.0568(9) 0.0531(9) -0.0035(8) 0.0046(7) 0.0004(7)
O1 0.0360(7) 0.0468(7) 0.0544(8) -0.0001(6) -0.0016(6) 0.0035(6)
O2 0.0253(6) 0.0691(9) 0.0488(8) -0.0021(7) -0.0019(6) -0.0014(7)
O3 0.0681(10) 0.0524(8) 0.0433(7) 0.0033(7) 0.0018(7) -0.0091(8)

loop_
_atom_type_symbol
_atom_type_description
_atom_type_scat_dispersion_real
_atom_type_scat_dispersion_imag
_atom_type_scat_source
C C 0.0033 0.0000 'International Tables Vol C Tables 4.2.6.8 and 6.1.1.4'
H H 0.0000 0.0000 'International Tables Vol C Tables 4.2.6.8 and 6.1.1.4'
N N 0.0061 0.0000 'International Tables Vol C Tables 4.2.6.8 and 6.1.1.4'
O O 0.0106 0.0000 'International Tables Vol C Tables 4.2.6.8 and 6.1.1.4'

loop_
_geom_angle_atom_site_label_1
_geom_angle_atom_site_label_2
_geom_angle_atom_site_label_3
_geom_angle
N1 C1 C6 104.23(15)
N1 C1 C2 121.06(16)
C6 C1 C2 134.70(17)
O1 C2 C1 111.95(15)
O1 C2 C3 110.24(15)
C1 C2 C3 110.73(14)
O1 C2 H2 107.9
C1 C2 H2 107.9
C3 C2 H2 107.9
O2 C3 C4 111.39(16)
O2 C3 C2 107.20(15)
C4 C3 C2 110.09(15)
O2 C3 H3 109.4
C4 C3 H3 109.4
C2 C3 H3 109.4
O3 C4 C3 105.53(16)
O3 C4 C5 112.95(17)
C3 C4 C5 111.35(15)
O3 C4 H4 109.0
C3 C4 H4 109.0
C5 C4 H4 109.0
N1 C5 C13 111.16(15)
N1 C5 C4 107.34(14)
C13 C5 C4 114.28(17)
N1 C5 H5 108.0
C13 C5 H5 108.0
C4 C5 H5 108.0
N3 C6 C1 107.40(16)
N3 C6 C7 121.17(16)
C1 C6 C7 131.36(17)
C12 C7 C8 118.04(18)
C12 C7 C6 122.34(17)
C8 C7 C6 119.62(17)
C9 C8 C7 120.68(19)
C9 C8 H8 119.7
C7 C8 H8 119.7
C8 C9 C10 121.39(18)
C8 C9 H9 119.3
C10 C9 H9 119.3
C11 C10 C9 117.43(19)
C11 C10 C14 121.6(2)
C9 C10 C14 120.99(19)
C12 C11 C10 121.7(2)
C12 C11 H11 119.2
C10 C11 H11 119.2
C7 C12 C11 120.79(19)
C7 C12 H12 119.6
C11 C12 H12 119.6
C5 C13 H13A 109.5
C5 C13 H13B 109.5
H13A C13 H13B 109.5
C5 C13 H13C 109.5
H13A C13 H13C 109.5
H13B C13 H13C 109.5
C10 C14 H14A 109.5
C10 C14 H14B 109.5
H14A C14 H14B 109.5
C10 C14 H14C 109.5
H14A C14 H14C 109.5
H14B C14 H14C 109.5
N2 N1 C1 111.72(15)
N2 N1 C5 120.88(15)
C1 N1 C5 127.12(14)
N3 N2 N1 106.41(15)
N2 N3 C6 110.22(14)
C2 O1 H1O 104.2(19)
C3 O2 H2O 108.0(19)
C4 O3 H3O 112.1(18)

loop_
_geom_bond_atom_site_label_1
_geom_bond_atom_site_label_2
_geom_bond_distance
C1 N1 1.355(2)
C1 C6 1.385(2)
C1 C2 1.507(2)
C2 O1 1.421(2)
C2 C3 1.526(2)
C2 H2 0.9800
C3 O2 1.416(2)
C3 C4 1.521(3)
C3 H3 0.9800
C4 O3 1.417(2)
C4 C5 1.530(3)
C4 H4 0.9800
C5 N1 1.483(2)
C5 C13 1.510(3)
C5 H5 0.9800
C6 N3 1.360(2)
C6 C7 1.476(3)
C7 C12 1.383(3)
C7 C8 1.394(3)
C8 C9 1.384(3)
C8 H8 0.9300
C9 C10 1.388(3)
C9 H9 0.9300
C10 C11 1.384(3)
C10 C14 1.511(3)
C11 C12 1.383(3)
C11 H11 0.9300
C12 H12 0.9300
C13 H13A 0.9600
C13 H13B 0.9600
C13 H13C 0.9600
C14 H14A 0.9600
C14 H14B 0.9600
C14 H14C 0.9600
N1 N2 1.340(2)
N2 N3 1.314(2)
O1 H1O 0.83(3)
O2 H2O 0.78(3)
O3 H3O 0.80(3)

loop_
_geom_hbond_atom_site_label_D
_geom_hbond_atom_site_label_H
_geom_hbond_atom_site_label_A
_geom_hbond_distance_DH
_geom_hbond_distance_HA
_geom_hbond_distance_DA
_geom_hbond_angle_DHA
_geom_hbond_site_symmetry_A
O1 H1O O2 0.83(3) 2.17(3) 2.690(2) 120(2) .
O2 H2O N3 0.78(3) 2.02(3) 2.780(2) 168(3) 1_655
O3 H3O O1 0.80(3) 2.02(3) 2.816(2) 170(3) 3_755

loop_
_geom_torsion_atom_site_label_1
_geom_torsion_atom_site_label_2
_geom_torsion_atom_site_label_3
_geom_torsion_atom_site_label_4
_geom_torsion
N1 C1 C2 O1 142.08(16)
C6 C1 C2 O1 -39.0(3)
N1 C1 C2 C3 18.6(2)
C6 C1 C2 C3 -162.41(18)
O1 C2 C3 O2 -50.23(19)
C1 C2 C3 O2 74.21(19)
O1 C2 C3 C4 -171.55(14)
C1 C2 C3 C4 -47.1(2)
O2 C3 C4 O3 -175.70(15)
C2 C3 C4 O3 -56.92(19)
O2 C3 C4 C5 -52.8(2)
C2 C3 C4 C5 65.98(19)
O3 C4 C5 N1 69.0(2)
C3 C4 C5 N1 -49.6(2)
O3 C4 C5 C13 -54.8(2)
C3 C4 C5 C13 -173.30(16)
N1 C1 C6 N3 -0.84(19)
C2 C1 C6 N3 -179.93(18)
N1 C1 C6 C7 -177.99(18)
C2 C1 C6 C7 2.9(3)
N3 C6 C7 C12 148.27(19)
C1 C6 C7 C12 -34.9(3)
N3 C6 C7 C8 -32.6(3)
C1 C6 C7 C8 144.21(19)
C12 C7 C8 C9 0.6(3)
C6 C7 C8 C9 -178.60(17)
C7 C8 C9 C10 0.4(3)
C8 C9 C10 C11 -0.9(3)
C8 C9 C10 C14 179.37(19)
C9 C10 C11 C12 0.3(3)
C14 C10 C11 C12 -180.0(2)
C8 C7 C12 C11 -1.1(3)
C6 C7 C12 C11 177.99(18)
C10 C11 C12 C7 0.7(3)
C6 C1 N1 N2 0.7(2)
C2 C1 N1 N2 179.96(15)
C6 C1 N1 C5 174.63(16)
C2 C1 N1 C5 -6.1(3)
C13 C5 N1 N2 -39.9(2)
C4 C5 N1 N2 -165.50(15)
C13 C5 N1 C1 146.72(18)
C4 C5 N1 C1 21.1(2)
C1 N1 N2 N3 -0.3(2)
C5 N1 N2 N3 -174.65(15)
N1 N2 N3 C6 -0.3(2)
C1 C6 N3 N2 0.7(2)
C7 C6 N3 N2 178.21(16)
